data_7115554
loop_
_publ_author_name
'Wei-Bo Hu'
'Hong-Mei Yang'
'Wen-Jing Hu'
'Ming-Liang Ma'
'Xiao-Li Zhao'
'Xian-Qiang Mi'
'Yahu A. Liu'
'Jiu-Sheng Li'
'Biao Jiang'
'Ke Wen'

_publ_section_title
;
 A pillar[5]arene and crown ether fused bicyclic host: synthesis, guest
 discrimination and simultaneous binding of two guests with different
 shapes, sizes and electronic constitutions
;
_journal_name_full Chem.Commun.
_journal_page_first 10460
_journal_paper_doi 10.1039/C4cc01810A
_journal_volume 50
_journal_year 2014
_chemical_formula_sum 'C87 H88 F12 N4 O18 P2'
_chemical_formula_weight 1767.55
_chemical_name_systematic
; 
 ? 
;
_space_group_IT_number 14
_symmetry_cell_setting monoclinic
_symmetry_space_group_name_Hall '-P 2ybc'
_symmetry_space_group_name_H-M 'P 1 21/c 1'
_atom_sites_solution_hydrogens geom
_atom_sites_solution_primary direct
_atom_sites_solution_secondary difmap
_audit_creation_method SHELXL-97
_cell_angle_alpha 90.00
_cell_angle_beta 108.610(4)
_cell_angle_gamma 90.00
_cell_formula_units_Z 4
_cell_length_a 14.3256(14)
_cell_length_b 36.543(3)
_cell_length_c 19.3027(18)
_cell_measurement_reflns_used 3729
_cell_measurement_temperature 296(2)
_cell_measurement_theta_max 14.33
_cell_measurement_theta_min 2.23
_cell_volume 9576.6(15)
_computing_molecular_graphics 'Bruker SHELXTL'
_computing_publication_material 'Bruker SHELXTL'
_computing_structure_refinement 'SHELXL-97 (Sheldrick, 2008)'
_computing_structure_solution 'SHELXS-97 (Sheldrick, 2008)'
_diffrn_ambient_temperature 296(2)
_diffrn_measured_fraction_theta_full 0.999
_diffrn_measured_fraction_theta_max 0.999
_diffrn_radiation_monochromator graphite
_diffrn_radiation_source 'fine-focus sealed tube'
_diffrn_radiation_type MoK\a
_diffrn_radiation_wavelength 0.71073
_diffrn_reflns_av_R_equivalents 0.1422
_diffrn_reflns_av_sigmaI/netI 0.1293
_diffrn_reflns_limit_h_max 17
_diffrn_reflns_limit_h_min -17
_diffrn_reflns_limit_k_max 42
_diffrn_reflns_limit_k_min -43
_diffrn_reflns_limit_l_max 21
_diffrn_reflns_limit_l_min -22
_diffrn_reflns_number 111693
_diffrn_reflns_theta_full 25.01
_diffrn_reflns_theta_max 25.01
_diffrn_reflns_theta_min 1.11
_exptl_absorpt_coefficient_mu 0.132
_exptl_absorpt_correction_type none
_exptl_crystal_colour red
_exptl_crystal_density_diffrn 1.226
_exptl_crystal_density_meas 0
_exptl_crystal_density_method 'not measured'
_exptl_crystal_description block
_exptl_crystal_F_000 3680
_refine_diff_density_max 0.521
_refine_diff_density_min -0.216
_refine_diff_density_rms 0.058
_refine_ls_extinction_method none
_refine_ls_goodness_of_fit_ref 0.902
_refine_ls_hydrogen_treatment mixed
_refine_ls_matrix_type full
_refine_ls_number_parameters 1068
_refine_ls_number_reflns 16859
_refine_ls_number_restraints 0
_refine_ls_restrained_S_all 0.902
_refine_ls_R_factor_all 0.2699
_refine_ls_R_factor_gt 0.1030
_refine_ls_shift/su_max 0.002
_refine_ls_shift/su_mean 0.000
_refine_ls_structure_factor_coef Fsqd
_refine_ls_weighting_details 'calc w=1/[\s^2^(Fo^2^)+(0.1828P)^2^+0.0000P] where P=(Fo^2^+2Fc^2^)/3'
_refine_ls_weighting_scheme calc
_refine_ls_wR_factor_gt 0.2875
_refine_ls_wR_factor_ref 0.3624
_reflns_number_gt 4885
_reflns_number_total 16859
_reflns_threshold_expression >2sigma(I)
_cod_data_source_file c4cc01810a2.cif
_cod_data_source_block z
_cod_original_cell_volume 9576.7(16)
_cod_database_code 7115554

loop_
_symmetry_equiv_pos_as_xyz
'x, y, z'
'-x, y+1/2, -z+1/2'
'-x, -y, -z'
'x, -y-1/2, z-1/2'

loop_
_atom_site_label
_atom_site_type_symbol
_atom_site_fract_x
_atom_site_fract_y
_atom_site_fract_z
_atom_site_U_iso_or_equiv
_atom_site_adp_type
_atom_site_occupancy
_atom_site_symmetry_multiplicity
_atom_site_calc_flag
_atom_site_refinement_flags
P1 P 0.3999(3) 0.05414(9) 0.28891(17) 0.1444(11) Uani 1 1 d .
F1 F 0.3754(18) 0.0823(4) 0.3229(10) 0.517(14) Uani 1 1 d .
F2 F 0.5069(8) 0.0582(4) 0.3335(7) 0.381(9) Uani 1 1 d .
F3 F 0.4321(12) 0.0250(4) 0.2407(9) 0.405(7) Uiso 1 1 d .
F4 F 0.3844(8) 0.0261(3) 0.3410(5) 0.409(9) Uani 1 1 d .
F5 F 0.4131(5) 0.08004(19) 0.2312(4) 0.218(3) Uani 1 1 d .
F6 F 0.2992(6) 0.0451(4) 0.2406(4) 0.320(6) Uani 1 1 d .
P2 P 0.4753(3) 0.72159(12) 0.0668(3) 0.1627(13) Uani 1 1 d .
F7 F 0.4961(6) 0.7075(5) 0.1414(7) 0.359(9) Uani 1 1 d .
F8 F 0.5825(6) 0.7247(4) 0.0792(5) 0.391(9) Uani 1 1 d .
F9 F 0.4616(12) 0.7565(3) 0.1010(10) 0.374(8) Uani 1 1 d .
F10 F 0.4470(9) 0.7401(4) -0.0061(8) 0.410(10) Uani 1 1 d .
F11 F 0.3644(6) 0.7166(3) 0.0540(5) 0.294(5) Uani 1 1 d .
F12 F 0.4738(7) 0.6880(3) 0.0246(8) 0.354(8) Uani 1 1 d .
O1 O 0.1875(5) 0.45930(13) 0.0496(3) 0.1101(16) Uani 1 1 d .
O2 O 0.3770(7) 0.4334(2) 0.1324(4) 0.190(3) Uani 1 1 d .
O3 O 0.4603(6) 0.3677(3) 0.1518(6) 0.235(5) Uani 1 1 d .
O4 O 0.3509(4) 0.30387(18) 0.1113(3) 0.129(2) Uani 1 1 d .
O5 O 0.1818(4) 0.26605(12) 0.0274(2) 0.0929(14) Uani 1 1 d .
O6 O -0.1629(5) 0.45537(13) -0.2182(3) 0.1060(15) Uani 1 1 d .
O7 O -0.3292(5) 0.4243(2) -0.3386(3) 0.1257(18) Uani 1 1 d .
O8 O -0.4243(5) 0.3544(3) -0.3558(4) 0.191(3) Uani 1 1 d .
O9 O -0.3583(5) 0.2922(2) -0.2759(4) 0.175(3) Uani 1 1 d .
O10 O -0.1745(5) 0.26398(14) -0.1920(3) 0.1036(16) Uani 1 1 d .
O11 O 0.1678(5) 0.23549(14) -0.2209(3) 0.1076(16) Uani 1 1 d .
O12 O -0.1644(6) 0.15667(15) -0.3627(4) 0.124(2) Uani 1 1 d .
O13 O 0.1923(6) 0.10040(14) -0.2387(3) 0.1172(17) Uani 1 1 d .
O14 O -0.1454(4) 0.04064(13) -0.2083(3) 0.1066(16) Uani 1 1 d .
O15 O -0.1330(4) 0.07968(13) 0.0568(3) 0.0975(14) Uani 1 1 d .
O16 O 0.2045(4) 0.04167(13) -0.0011(3) 0.1011(15) Uani 1 1 d .
O17 O -0.1430(4) 0.21545(13) 0.0526(3) 0.1059(15) Uani 1 1 d .
O18 O 0.2058(5) 0.14926(13) 0.1869(3) 0.1139(17) Uani 1 1 d .
C1 C 0.0620(7) 0.45848(16) -0.0640(4) 0.0780(19) Uani 1 1 d .
C2 C 0.1327(6) 0.46280(17) -0.1002(4) 0.089(2) Uani 1 1 d .
H2A H 0.1991 0.4633 -0.0728 0.106 Uiso 1 1 calc R
C3 C 0.1064(7) 0.46622(18) -0.1747(5) 0.098(2) Uani 1 1 d .
H3A H 0.1532 0.4698 -0.1981 0.118 Uiso 1 1 calc R
C4 C 0.0065(7) 0.46414(17) -0.2136(4) 0.091(2) Uani 1 1 d .
H4A H -0.0132 0.4666 -0.2641 0.109 Uiso 1 1 calc R
C5 C -0.0628(6) 0.45882(17) -0.1815(5) 0.0816(19) Uani 1 1 d .
C6 C -0.0367(7) 0.45558(15) -0.1052(4) 0.0791(19) Uani 1 1 d .
C7 C -0.1085(6) 0.45108(16) -0.0689(4) 0.089(2) Uani 1 1 d .
H7A H -0.1749 0.4493 -0.0958 0.107 Uiso 1 1 calc R
C8 C -0.0796(7) 0.44947(17) 0.0034(5) 0.098(2) Uani 1 1 d .
H8A H -0.1264 0.4467 0.0271 0.117 Uiso 1 1 calc R
C9 C 0.0215(8) 0.45187(17) 0.0451(4) 0.095(2) Uani 1 1 d .
H9A H 0.0403 0.4506 0.0958 0.114 Uiso 1 1 calc R
C10 C 0.0892(7) 0.45590(18) 0.0126(4) 0.086(2) Uani 1 1 d .
C11 C 0.2225(8) 0.4573(2) 0.1271(4) 0.122(3) Uani 1 1 d .
H11A H 0.2076 0.4333 0.1427 0.146 Uiso 1 1 calc R
H11B H 0.1897 0.4756 0.1475 0.146 Uiso 1 1 calc R
C12 C 0.3292(10) 0.4634(3) 0.1540(5) 0.162(4) Uani 1 1 d .
H12A H 0.3452 0.4860 0.1337 0.195 Uiso 1 1 calc R
H12B H 0.3516 0.4656 0.2068 0.195 Uiso 1 1 calc R
C13 C 0.4758(11) 0.4284(5) 0.1772(8) 0.206(6) Uani 1 1 d .
H13A H 0.5120 0.4468 0.2070 0.247 Uiso 1 1 calc R
C14 C 0.5092(12) 0.3987(5) 0.1741(12) 0.295(12) Uani 1 1 d .
H14A H 0.5776 0.3971 0.1889 0.354 Uiso 1 1 calc R
C15 C 0.4690(13) 0.3345(7) 0.1869(8) 0.324(13) Uani 1 1 d .
H15A H 0.5132 0.3353 0.2341 0.389 Uiso 1 1 calc R
C16 C 0.4348(9) 0.3059(3) 0.1720(7) 0.172(5) Uani 1 1 d .
C17 C 0.3529(6) 0.2696(3) 0.0812(5) 0.122(3) Uani 1 1 d .
H17A H 0.3443 0.2508 0.1141 0.147 Uiso 1 1 calc R
H17B H 0.4157 0.2657 0.0733 0.147 Uiso 1 1 calc R
C18 C 0.2713(7) 0.26779(19) 0.0102(5) 0.111(3) Uani 1 1 d .
H18A H 0.2719 0.2893 -0.0190 0.133 Uiso 1 1 calc R
H18B H 0.2784 0.2463 -0.0171 0.133 Uiso 1 1 calc R
C19 C -0.2576(7) 0.2603(2) -0.1734(4) 0.113(3) Uani 1 1 d .
H19A H -0.2644 0.2811 -0.1441 0.136 Uiso 1 1 calc R
H19B H -0.2534 0.2383 -0.1445 0.136 Uiso 1 1 calc R
C20 C -0.3421(8) 0.2582(3) -0.2385(6) 0.143(3) Uani 1 1 d .
H20A H -0.3316 0.2393 -0.2704 0.172 Uiso 1 1 calc R
H20B H -0.3999 0.2517 -0.2253 0.172 Uiso 1 1 calc R
C21 C -0.4283(18) 0.2921(4) -0.3339(10) 0.302(13) Uani 1 1 d .
C22 C -0.4466(9) 0.3176(5) -0.3811(9) 0.200(6) Uani 1 1 d .
H22A H -0.4738 0.3125 -0.4307 0.240 Uiso 1 1 calc R
C23 C -0.4505(7) 0.3823(4) -0.4060(7) 0.175(5) Uani 1 1 d .
H23A H -0.5204 0.3804 -0.4324 0.209 Uiso 1 1 calc R
H23B H -0.4154 0.3792 -0.4411 0.209 Uiso 1 1 calc R
C24 C -0.4302(8) 0.4183(4) -0.3742(7) 0.158(4) Uani 1 1 d .
H24A H -0.4544 0.4364 -0.4124 0.190 Uiso 1 1 calc R
H24B H -0.4656 0.4215 -0.3394 0.190 Uiso 1 1 calc R
C25 C -0.3047(8) 0.4615(3) -0.3240(5) 0.138(3) Uani 1 1 d .
H25A H -0.3348 0.4708 -0.2891 0.165 Uiso 1 1 calc R
H25B H -0.3290 0.4757 -0.3686 0.165 Uiso 1 1 calc R
C26 C -0.1966(7) 0.4648(2) -0.2938(5) 0.118(3) Uani 1 1 d .
H26A H -0.1661 0.4487 -0.3204 0.141 Uiso 1 1 calc R
H26B H -0.1772 0.4897 -0.2999 0.141 Uiso 1 1 calc R
C27 C -0.0026(7) 0.26835(15) -0.1569(3) 0.077(2) Uani 1 1 d .
C28 C 0.0859(6) 0.26920(15) -0.1029(4) 0.0775(19) Uani 1 1 d .
H28A H 0.1428 0.2724 -0.1156 0.093 Uiso 1 1 calc R
C29 C 0.0945(6) 0.26548(16) -0.0289(4) 0.0760(18) Uani 1 1 d .
C30 C 0.0110(6) 0.26217(14) -0.0089(3) 0.0657(16) Uani 1 1 d .
C31 C -0.0805(5) 0.26289(15) -0.0622(3) 0.0754(18) Uani 1 1 d .
H31A H -0.1370 0.2622 -0.0485 0.090 Uiso 1 1 calc R
C32 C -0.0893(6) 0.26468(17) -0.1367(4) 0.0809(19) Uani 1 1 d .
C33 C -0.0022(7) 0.23187(18) -0.2649(4) 0.077(2) Uani 1 1 d .
C34 C 0.0861(8) 0.2153(2) -0.2553(4) 0.082(2) Uani 1 1 d .
C35 C 0.0924(6) 0.1805(2) -0.2805(4) 0.085(2) Uani 1 1 d .
H35A H 0.1537 0.1700 -0.2743 0.101 Uiso 1 1 calc R
C36 C 0.0057(9) 0.16079(18) -0.3159(4) 0.091(2) Uani 1 1 d .
C37 C -0.0872(8) 0.1767(2) -0.3280(4) 0.090(2) Uani 1 1 d .
C38 C -0.0843(7) 0.21247(19) -0.3000(4) 0.084(2) Uani 1 1 d .
H38A H -0.1445 0.2238 -0.3062 0.101 Uiso 1 1 calc R
C39 C 0.0190(8) 0.09365(17) -0.2811(3) 0.086(2) Uani 1 1 d .
C40 C 0.1089(6) 0.08539(18) -0.2308(4) 0.0777(19) Uani 1 1 d .
C41 C 0.1105(6) 0.06055(17) -0.1739(4) 0.0802(19) Uani 1 1 d .
H41A H 0.1709 0.0539 -0.1407 0.096 Uiso 1 1 calc R
C42 C 0.0254(6) 0.04598(15) -0.1665(4) 0.0693(17) Uani 1 1 d .
C43 C -0.0619(6) 0.05519(17) -0.2174(4) 0.0765(18) Uani 1 1 d .
C44 C -0.0676(6) 0.07939(18) -0.2759(4) 0.084(2) Uani 1 1 d .
H44A H -0.1279 0.0855 -0.3099 0.101 Uiso 1 1 calc R
C45 C -0.0507(5) 0.07108(17) 0.0408(4) 0.0702(17) Uani 1 1 d .
C46 C 0.0390(6) 0.08090(15) 0.0899(3) 0.0668(17) Uani 1 1 d .
C47 C 0.1241(5) 0.07074(16) 0.0787(3) 0.0751(18) Uani 1 1 d .
H47A H 0.1840 0.0767 0.1132 0.090 Uiso 1 1 calc R
C48 C 0.1227(5) 0.05133(16) 0.0153(4) 0.0659(17) Uani 1 1 d .
C49 C 0.0368(5) 0.04101(15) -0.0350(3) 0.0619(16) Uani 1 1 d .
C50 C -0.0494(5) 0.05041(16) -0.0222(3) 0.0721(18) Uani 1 1 d .
H50A H -0.1090 0.0431 -0.0556 0.087 Uiso 1 1 calc R
C51 C 0.1202(6) 0.1660(2) 0.1514(3) 0.0763(18) Uani 1 1 d .
C52 C 0.0379(6) 0.14472(18) 0.1392(3) 0.0695(17) Uani 1 1 d .
C53 C -0.0500(6) 0.16130(19) 0.1070(3) 0.0737(18) Uani 1 1 d .
H53A H -0.1074 0.1477 0.0990 0.088 Uiso 1 1 calc R
C54 C -0.0575(6) 0.1974(2) 0.0857(3) 0.079(2) Uani 1 1 d .
C55 C 0.0258(6) 0.21897(18) 0.0954(3) 0.0654(17) Uani 1 1 d .
C56 C 0.1143(6) 0.20207(19) 0.1300(3) 0.0749(18) Uani 1 1 d .
H56A H 0.1722 0.2155 0.1393 0.090 Uiso 1 1 calc R
C57 C 0.2591(8) 0.2221(3) -0.2164(6) 0.163(4) Uani 1 1 d .
H57A H 0.3087 0.2393 -0.1906 0.244 Uiso 1 1 calc R
H57B H 0.2627 0.2185 -0.2647 0.244 Uiso 1 1 calc R
H57C H 0.2698 0.1993 -0.1906 0.244 Uiso 1 1 calc R
C58 C -0.2555(9) 0.1741(3) -0.3784(6) 0.175(4) Uani 1 1 d .
H58A H -0.3068 0.1574 -0.4038 0.262 Uiso 1 1 calc R
H58B H -0.2569 0.1951 -0.4085 0.262 Uiso 1 1 calc R
H58C H -0.2654 0.1817 -0.3337 0.262 Uiso 1 1 calc R
C59 C 0.2847(8) 0.0939(3) -0.1824(6) 0.158(4) Uani 1 1 d .
H59A H 0.3366 0.1060 -0.1951 0.237 Uiso 1 1 calc R
H59B H 0.2976 0.0681 -0.1779 0.237 Uiso 1 1 calc R
H59C H 0.2818 0.1034 -0.1368 0.237 Uiso 1 1 calc R
C60 C -0.2371(7) 0.0480(2) -0.2594(5) 0.148(4) Uani 1 1 d .
H60A H -0.2875 0.0358 -0.2452 0.222 Uiso 1 1 calc R
H60B H -0.2382 0.0394 -0.3066 0.222 Uiso 1 1 calc R
H60C H -0.2488 0.0739 -0.2615 0.222 Uiso 1 1 calc R
C61 C -0.2255(6) 0.0685(3) 0.0073(5) 0.130(3) Uani 1 1 d .
H61A H -0.2774 0.0765 0.0251 0.195 Uiso 1 1 calc R
H61B H -0.2270 0.0423 0.0031 0.195 Uiso 1 1 calc R
H61C H -0.2344 0.0792 -0.0399 0.195 Uiso 1 1 calc R
C62 C 0.2962(7) 0.0517(3) 0.0478(5) 0.171(4) Uani 1 1 d .
H62A H 0.3475 0.0431 0.0298 0.256 Uiso 1 1 calc R
H62B H 0.3042 0.0410 0.0947 0.256 Uiso 1 1 calc R
H62C H 0.2998 0.0779 0.0522 0.256 Uiso 1 1 calc R
C63 C -0.2315(9) 0.1970(3) 0.0450(6) 0.183(4) Uiso 1 1 d .
H63A H -0.2860 0.2126 0.0207 0.275 Uiso 1 1 calc R
H63B H -0.2346 0.1905 0.0924 0.275 Uiso 1 1 calc R
H63C H -0.2344 0.1752 0.0166 0.275 Uiso 1 1 calc R
C64 C 0.2963(7) 0.1685(3) 0.1987(5) 0.149(4) Uani 1 1 d .
H64A H 0.3503 0.1531 0.2250 0.224 Uiso 1 1 calc R
H64B H 0.2962 0.1903 0.2265 0.224 Uiso 1 1 calc R
H64C H 0.3032 0.1751 0.1524 0.224 Uiso 1 1 calc R
C65 C 0.0170(6) 0.12177(16) -0.3416(4) 0.104(3) Uani 1 1 d .
H65A H 0.0776 0.1200 -0.3537 0.125 Uiso 1 1 calc R
H65B H -0.0375 0.1163 -0.3853 0.125 Uiso 1 1 calc R
C66 C 0.0316(5) 0.02085(15) -0.1038(3) 0.0778(18) Uani 1 1 d .
H66A H 0.0896 0.0055 -0.0947 0.093 Uiso 1 1 calc R
H66B H -0.0257 0.0050 -0.1170 0.093 Uiso 1 1 calc R
C67 C 0.0439(5) 0.10433(17) 0.1577(3) 0.0825(19) Uani 1 1 d .
H67A H -0.0101 0.0977 0.1753 0.099 Uiso 1 1 calc R
H67B H 0.1051 0.0994 0.1963 0.099 Uiso 1 1 calc R
C68 C 0.0159(5) 0.25752(17) 0.0709(3) 0.0757(18) Uani 1 1 d .
H68A H 0.0716 0.2713 0.1016 0.091 Uiso 1 1 calc R
H68B H -0.0433 0.2677 0.0772 0.091 Uiso 1 1 calc R
C69 C -0.0097(6) 0.26977(15) -0.2360(3) 0.086(2) Uani 1 1 d .
H69A H 0.0428 0.2850 -0.2417 0.104 Uiso 1 1 calc R
H69B H -0.0721 0.2807 -0.2640 0.104 Uiso 1 1 calc R
N1 N -0.2610(9) 0.36351(19) -0.1502(6) 0.137(3) Uani 1 1 d .
N2 N 0.2586(9) 0.37008(18) -0.0550(7) 0.137(3) Uani 1 1 d .
C70 C -0.1999(15) 0.3577(3) -0.0827(9) 0.151(4) Uani 1 1 d .
H70A H -0.2296 0.3542 -0.0468 0.182 Uiso 1 1 calc R
C71 C -0.0979(12) 0.3562(2) -0.0590(5) 0.129(4) Uani 1 1 d .
H71A H -0.0614 0.3522 -0.0102 0.155 Uiso 1 1 calc R
C72 C -0.0526(10) 0.36098(18) -0.1137(6) 0.105(3) Uani 1 1 d .
C73 C -0.1109(10) 0.3651(2) -0.1842(6) 0.127(3) Uani 1 1 d .
H73A H -0.0828 0.3671 -0.2213 0.153 Uiso 1 1 calc R
C74 C -0.2112(13) 0.3663(3) -0.2004(6) 0.147(4) Uani 1 1 d .
H74A H -0.2487 0.3692 -0.2492 0.176 Uiso 1 1 calc R
C75 C 0.0556(10) 0.36245(18) -0.0942(5) 0.101(3) Uani 1 1 d .
C76 C 0.1166(12) 0.3640(3) -0.0233(7) 0.142(4) Uani 1 1 d .
H76A H 0.0887 0.3631 0.0140 0.170 Uiso 1 1 calc R
C77 C 0.2173(14) 0.3668(3) -0.0048(6) 0.150(5) Uani 1 1 d .
H77A H 0.2560 0.3663 0.0441 0.180 Uiso 1 1 calc R
C78 C 0.2046(13) 0.3680(3) -0.1256(8) 0.154(4) Uani 1 1 d .
H78A H 0.2353 0.3690 -0.1614 0.185 Uiso 1 1 calc R
C79 C 0.1076(12) 0.3646(2) -0.1448(6) 0.138(4) Uani 1 1 d .
H79A H 0.0719 0.3636 -0.1943 0.166 Uiso 1 1 calc R
C80 C -0.3679(9) 0.3671(3) -0.1675(6) 0.170(4) Uani 1 1 d .
H80A H -0.3852 0.3642 -0.1237 0.255 Uiso 1 1 calc R
H80B H -0.4003 0.3486 -0.2022 0.255 Uiso 1 1 calc R
H80C H -0.3882 0.3909 -0.1880 0.255 Uiso 1 1 calc R
C81 C 0.3668(11) 0.3746(3) -0.0360(6) 0.192(5) Uani 1 1 d .
H81A H 0.3843 0.3759 -0.0799 0.288 Uiso 1 1 calc R
H81B H 0.3993 0.3540 -0.0073 0.288 Uiso 1 1 calc R
H81C H 0.3867 0.3967 -0.0083 0.288 Uiso 1 1 calc R
N01 N -0.2965(14) 0.1451(4) -0.1531(9) 0.297(8) Uiso 1 1 d .
N02 N 0.2951(12) 0.1624(3) -0.0213(7) 0.241(6) Uiso 1 1 d .
C01 C -0.2255(18) 0.1488(4) -0.1539(9) 0.232(7) Uiso 1 1 d .
C02 C -0.108(2) 0.1490(7) -0.1516(13) 0.321(11) Uani 1 1 d .
C03 C -0.0571(17) 0.1546(5) -0.0957(12) 0.252(9) Uiso 1 1 d .
C04 C 0.1056(19) 0.1558(7) -0.0459(15) 0.288(10) Uani 1 1 d .
C05 C 0.053(2) 0.1586(7) -0.0954(13) 0.267(12) Uiso 1 1 d .
C06 C 0.2156(18) 0.1605(4) -0.0315(8) 0.218(6) Uiso 1 1 d .

loop_
_atom_site_aniso_label
_atom_site_aniso_U_11
_atom_site_aniso_U_22
_atom_site_aniso_U_33
_atom_site_aniso_U_23
_atom_site_aniso_U_13
_atom_site_aniso_U_12
P1 0.156(3) 0.152(3) 0.111(2) 0.023(2) 0.023(2) -0.010(2)
F1 0.88(4) 0.369(18) 0.44(2) -0.178(16) 0.41(3) 0.08(2)
F2 0.252(10) 0.403(15) 0.349(13) 0.162(12) -0.100(10) -0.165(10)
F4 0.413(13) 0.436(15) 0.247(9) 0.230(11) -0.079(9) -0.209(12)
F5 0.253(7) 0.203(6) 0.230(7) 0.084(6) 0.120(6) -0.009(5)
F6 0.183(7) 0.544(17) 0.176(7) 0.154(9) -0.025(6) -0.072(9)
P2 0.146(3) 0.164(3) 0.215(4) 0.015(3) 0.110(3) -0.007(2)
F7 0.191(8) 0.63(2) 0.289(11) 0.235(14) 0.126(7) 0.096(10)
F8 0.160(6) 0.82(3) 0.234(8) -0.167(12) 0.126(6) -0.195(11)
F9 0.52(2) 0.221(10) 0.50(2) -0.128(13) 0.337(19) -0.075(11)
F10 0.399(16) 0.488(18) 0.484(18) 0.338(17) 0.338(16) 0.212(14)
F11 0.154(6) 0.506(17) 0.255(8) -0.017(9) 0.112(6) 0.012(8)
F12 0.222(9) 0.318(12) 0.479(18) -0.208(14) 0.050(9) 0.064(8)
O1 0.138(5) 0.097(4) 0.093(4) 0.010(3) 0.033(4) 0.001(3)
O2 0.166(8) 0.177(7) 0.177(7) -0.027(6) -0.016(6) 0.027(6)
O3 0.196(8) 0.142(7) 0.270(11) -0.018(7) -0.064(7) -0.043(6)
O4 0.112(5) 0.121(5) 0.125(5) -0.032(4) -0.001(4) -0.026(4)
O5 0.105(4) 0.112(4) 0.072(3) -0.017(3) 0.042(3) -0.025(3)
O6 0.130(5) 0.104(4) 0.087(4) 0.013(3) 0.040(3) -0.001(3)
O7 0.119(5) 0.132(5) 0.119(4) 0.006(4) 0.027(4) 0.003(4)
O8 0.155(6) 0.222(9) 0.145(6) 0.070(7) -0.024(5) -0.035(6)
O9 0.191(7) 0.188(8) 0.100(5) -0.009(5) -0.020(4) 0.064(6)
O10 0.111(4) 0.139(4) 0.069(3) 0.005(3) 0.038(3) 0.045(4)
O11 0.138(5) 0.102(4) 0.093(4) -0.007(3) 0.050(4) 0.004(4)
O12 0.171(6) 0.076(4) 0.132(5) -0.017(4) 0.060(5) -0.015(4)
O13 0.144(5) 0.103(4) 0.136(5) 0.019(3) 0.089(4) 0.009(4)
O14 0.096(4) 0.106(4) 0.107(4) 0.020(3) 0.018(3) -0.012(3)
O15 0.086(4) 0.116(4) 0.108(4) -0.006(3) 0.056(3) -0.007(3)
O16 0.085(4) 0.115(4) 0.093(3) -0.011(3) 0.014(3) 0.017(3)
O17 0.111(4) 0.104(4) 0.112(4) 0.019(3) 0.050(3) 0.022(3)
O18 0.114(5) 0.090(4) 0.128(4) 0.009(3) 0.025(4) -0.008(4)
C1 0.114(6) 0.061(4) 0.073(5) -0.010(4) 0.048(5) -0.009(4)
C2 0.106(6) 0.072(5) 0.092(6) -0.002(4) 0.038(5) -0.008(4)
C3 0.136(8) 0.082(5) 0.111(7) -0.010(5) 0.088(6) -0.014(5)
C4 0.110(6) 0.066(4) 0.113(6) -0.013(4) 0.061(6) -0.014(5)
C5 0.094(6) 0.061(4) 0.103(6) 0.003(4) 0.050(5) -0.004(4)
C6 0.132(7) 0.039(4) 0.069(5) 0.001(3) 0.037(5) -0.005(4)
C7 0.148(7) 0.053(4) 0.080(5) 0.011(4) 0.056(5) 0.007(4)
C8 0.145(8) 0.054(4) 0.130(8) 0.000(5) 0.094(7) -0.008(5)
C9 0.147(8) 0.061(5) 0.089(6) 0.000(4) 0.053(6) 0.007(5)
C10 0.119(7) 0.066(5) 0.085(6) 0.000(4) 0.049(6) 0.000(5)
C11 0.182(10) 0.111(7) 0.073(6) 0.013(5) 0.041(6) -0.009(6)
C12 0.179(12) 0.162(11) 0.107(8) 0.010(7) -0.009(8) -0.044(10)
C13 0.141(12) 0.160(12) 0.238(14) 0.001(12) -0.049(10) -0.034(10)
C14 0.158(13) 0.130(11) 0.46(3) -0.052(16) -0.097(14) -0.036(11)
C15 0.33(2) 0.27(2) 0.199(15) 0.091(15) -0.161(14) -0.140(19)
C16 0.144(9) 0.148(10) 0.180(12) -0.030(8) -0.011(9) -0.061(8)
C17 0.099(6) 0.143(9) 0.120(8) 0.005(7) 0.027(6) -0.005(6)
C18 0.151(8) 0.066(5) 0.139(8) -0.003(5) 0.079(7) 0.000(5)
C19 0.119(7) 0.121(7) 0.078(6) -0.016(5) 0.002(6) 0.031(6)
C20 0.163(9) 0.121(8) 0.138(9) -0.012(7) 0.039(8) 0.022(7)
C21 0.52(3) 0.135(12) 0.149(13) 0.022(10) -0.035(16) -0.092(15)
C22 0.161(10) 0.173(13) 0.214(16) -0.025(12) -0.012(9) -0.071(10)
C23 0.099(8) 0.202(13) 0.178(12) 0.028(11) -0.020(7) -0.033(8)
C24 0.100(9) 0.196(13) 0.170(10) 0.034(9) 0.030(7) -0.003(8)
C25 0.128(9) 0.152(10) 0.114(7) 0.007(7) 0.011(6) 0.021(8)
C26 0.158(9) 0.090(6) 0.102(7) 0.009(5) 0.038(6) -0.015(6)
C27 0.139(7) 0.058(4) 0.037(4) -0.003(3) 0.033(4) 0.000(4)
C28 0.128(6) 0.065(4) 0.059(5) -0.002(3) 0.059(5) -0.012(4)
C29 0.105(6) 0.067(4) 0.067(5) -0.007(3) 0.043(5) -0.017(4)
C30 0.105(5) 0.051(4) 0.051(4) 0.006(3) 0.039(4) 0.009(4)
C31 0.114(6) 0.066(4) 0.057(4) 0.007(3) 0.043(4) 0.025(4)
C32 0.112(6) 0.068(4) 0.068(5) 0.011(4) 0.037(5) 0.020(4)
C33 0.132(7) 0.060(5) 0.051(4) 0.007(4) 0.045(4) -0.006(5)
C34 0.125(7) 0.074(6) 0.050(4) -0.001(4) 0.030(5) -0.002(6)
C35 0.136(7) 0.076(5) 0.057(4) 0.012(4) 0.052(4) 0.023(5)
C36 0.187(9) 0.046(4) 0.055(4) 0.011(4) 0.061(5) 0.006(6)
C37 0.159(8) 0.056(5) 0.068(5) 0.016(4) 0.053(5) 0.028(6)
C38 0.143(7) 0.056(5) 0.070(5) 0.023(4) 0.058(5) 0.032(5)
C39 0.163(8) 0.050(4) 0.045(4) -0.005(3) 0.035(5) 0.024(5)
C40 0.107(6) 0.073(5) 0.068(5) 0.009(4) 0.047(5) 0.012(4)
C41 0.104(6) 0.061(4) 0.075(5) -0.002(4) 0.027(4) 0.020(4)
C42 0.091(5) 0.043(4) 0.072(5) -0.002(3) 0.025(4) 0.003(4)
C43 0.108(6) 0.055(4) 0.071(5) -0.007(4) 0.035(5) -0.006(4)
C44 0.117(6) 0.057(4) 0.075(5) 0.004(4) 0.026(4) -0.001(4)
C45 0.078(5) 0.066(4) 0.064(4) 0.009(4) 0.018(4) -0.020(4)
C46 0.100(5) 0.045(4) 0.063(4) 0.005(3) 0.037(4) -0.003(4)
C47 0.091(5) 0.064(4) 0.067(4) -0.004(4) 0.020(4) -0.007(4)
C48 0.050(4) 0.062(4) 0.091(5) 0.009(4) 0.031(4) 0.014(3)
C49 0.060(4) 0.056(4) 0.072(5) 0.016(3) 0.024(4) -0.006(3)
C50 0.088(5) 0.061(4) 0.056(4) 0.020(3) 0.007(4) -0.020(4)
C51 0.076(5) 0.084(6) 0.060(4) 0.004(4) 0.010(4) 0.021(5)
C52 0.086(5) 0.069(5) 0.057(4) -0.005(4) 0.028(4) -0.001(4)
C53 0.091(6) 0.075(5) 0.061(4) -0.002(4) 0.033(4) -0.012(4)
C54 0.089(6) 0.096(6) 0.058(4) 0.013(4) 0.032(4) 0.045(5)
C55 0.100(6) 0.060(4) 0.047(4) -0.006(3) 0.038(4) -0.006(4)
C56 0.104(6) 0.064(5) 0.059(4) -0.001(4) 0.029(4) -0.008(4)
C57 0.160(10) 0.138(8) 0.190(11) -0.009(7) 0.055(8) 0.038(7)
C58 0.169(11) 0.161(10) 0.183(11) -0.046(8) 0.039(9) -0.002(9)
C59 0.126(8) 0.167(10) 0.205(11) 0.023(8) 0.088(8) 0.000(7)
C60 0.114(7) 0.133(8) 0.167(9) 0.035(7) 0.003(7) -0.012(6)
C61 0.080(6) 0.185(9) 0.139(7) 0.012(7) 0.055(6) 0.026(6)
C62 0.098(7) 0.260(13) 0.139(8) -0.032(8) 0.018(6) 0.042(8)
C64 0.105(7) 0.151(8) 0.169(9) 0.042(7) 0.012(6) 0.010(6)
C65 0.196(8) 0.054(4) 0.083(5) 0.013(4) 0.073(5) 0.026(4)
C66 0.120(6) 0.052(4) 0.064(4) 0.005(3) 0.033(4) -0.002(4)
C67 0.108(5) 0.086(5) 0.056(4) 0.007(4) 0.029(4) -0.002(4)
C68 0.119(5) 0.074(5) 0.052(4) -0.003(3) 0.052(4) 0.008(4)
C69 0.158(6) 0.056(4) 0.066(4) 0.000(3) 0.064(4) 0.004(4)
N1 0.227(12) 0.093(5) 0.096(6) 0.005(5) 0.058(8) 0.001(6)
N2 0.193(11) 0.075(5) 0.129(9) 0.018(5) 0.032(9) 0.025(5)
C70 0.254(16) 0.088(7) 0.138(13) -0.017(7) 0.097(12) -0.020(10)
C71 0.237(13) 0.078(6) 0.080(7) -0.017(5) 0.060(9) -0.006(8)
C72 0.184(10) 0.049(4) 0.082(7) 0.000(4) 0.040(8) 0.007(5)
C73 0.162(10) 0.112(7) 0.109(10) 0.012(6) 0.045(8) 0.026(7)
C74 0.224(14) 0.111(7) 0.093(8) 0.016(6) 0.034(10) 0.002(9)
C75 0.172(10) 0.054(5) 0.071(6) -0.003(4) 0.030(7) 0.021(5)
C76 0.189(11) 0.135(8) 0.108(10) 0.012(6) 0.058(9) 0.051(9)
C77 0.232(16) 0.133(9) 0.088(8) 0.006(6) 0.055(11) 0.059(10)
C78 0.196(13) 0.143(9) 0.135(12) 0.018(8) 0.067(11) -0.013(10)
C79 0.235(14) 0.107(7) 0.093(7) 0.005(5) 0.081(10) -0.022(8)
C80 0.125(8) 0.200(12) 0.202(11) 0.008(8) 0.077(8) 0.013(8)
C81 0.186(13) 0.184(12) 0.169(11) 0.017(8) 0.004(9) 0.037(10)
C02 0.30(3) 0.46(3) 0.23(2) -0.04(2) 0.124(18) -0.06(2)
C04 0.23(2) 0.38(3) 0.29(3) -0.05(2) 0.134(19) -0.007(19)

loop_
_atom_type_symbol
_atom_type_description
_atom_type_scat_dispersion_real
_atom_type_scat_dispersion_imag
_atom_type_scat_source
C C 0.0033 0.0016 'International Tables Vol C Tables 4.2.6.8 and 6.1.1.4'
H H 0.0000 0.0000 'International Tables Vol C Tables 4.2.6.8 and 6.1.1.4'
N N 0.0061 0.0033 'International Tables Vol C Tables 4.2.6.8 and 6.1.1.4'
O O 0.0106 0.0060 'International Tables Vol C Tables 4.2.6.8 and 6.1.1.4'
F F 0.0171 0.0103 'International Tables Vol C Tables 4.2.6.8 and 6.1.1.4'
P P 0.1023 0.0942 'International Tables Vol C Tables 4.2.6.8 and 6.1.1.4'

loop_
_geom_angle_atom_site_label_1
_geom_angle_atom_site_label_2
_geom_angle_atom_site_label_3
_geom_angle
F1 P1 F6 97.3(12)
F1 P1 F4 94.5(9)
F6 P1 F4 86.9(5)
F1 P1 F2 91.3(10)
F6 P1 F2 171.4(9)
F4 P1 F2 91.5(5)
F1 P1 F5 89.7(8)
F6 P1 F5 90.1(4)
F4 P1 F5 175.2(6)
F2 P1 F5 90.9(5)
F1 P1 F3 171.6(10)
F6 P1 F3 83.5(7)
F4 P1 F3 94.0(8)
F2 P1 F3 88.2(9)
F5 P1 F3 81.9(6)
F7 P2 F12 102.3(9)
F7 P2 F9 83.1(8)
F12 P2 F9 171.1(9)
F7 P2 F8 89.6(6)
F12 P2 F8 89.1(6)
F9 P2 F8 98.1(8)
F7 P2 F10 172.3(9)
F12 P2 F10 84.4(9)
F9 P2 F10 89.7(9)
F8 P2 F10 94.2(6)
F7 P2 F11 89.6(5)
F12 P2 F11 88.9(6)
F9 P2 F11 84.1(6)
F8 P2 F11 177.5(8)
F10 P2 F11 86.9(6)
C10 O1 C11 120.3(7)
C13 O2 C12 113.6(11)
C14 O3 C15 129.6(13)
C17 O4 C16 106.0(8)
C29 O5 C18 118.5(6)
C5 O6 C26 117.2(6)
C25 O7 C24 113.7(8)
C23 O8 C22 118.4(11)
C21 O9 C20 114.3(11)
C32 O10 C19 116.4(6)
C34 O11 C57 119.4(7)
C37 O12 C58 115.5(8)
C40 O13 C59 118.5(6)
C43 O14 C60 119.9(6)
C45 O15 C61 118.3(6)
C48 O16 C62 118.1(6)
C54 O17 C63 117.8(7)
C51 O18 C64 119.3(6)
C6 C1 C10 119.1(7)
C6 C1 C2 119.1(7)
C10 C1 C2 121.8(8)
C3 C2 C1 122.0(7)
C3 C2 H2A 119.0
C1 C2 H2A 119.0
C2 C3 C4 116.9(7)
C2 C3 H3A 121.6
C4 C3 H3A 121.6
C5 C4 C3 123.1(8)
C5 C4 H4A 118.5
C3 C4 H4A 118.5
C4 C5 O6 125.1(8)
C4 C5 C6 120.5(8)
O6 C5 C6 114.4(7)
C1 C6 C5 118.4(7)
C1 C6 C7 119.3(7)
C5 C6 C7 122.2(8)
C8 C7 C6 119.4(8)
C8 C7 H7A 120.3
C6 C7 H7A 120.3
C7 C8 C9 120.9(7)
C7 C8 H8A 119.5
C9 C8 H8A 119.5
C10 C9 C8 120.6(8)
C10 C9 H9A 119.7
C8 C9 H9A 119.7
C9 C10 O1 123.4(8)
C9 C10 C1 120.6(9)
O1 C10 C1 115.9(8)
O1 C11 C12 110.0(8)
O1 C11 H11A 109.7
C12 C11 H11A 109.7
O1 C11 H11B 109.7
C12 C11 H11B 109.7
H11A C11 H11B 108.2
O2 C12 C11 108.8(9)
O2 C12 H12A 109.9
C11 C12 H12A 109.9
O2 C12 H12B 109.9
C11 C12 H12B 109.9
H12A C12 H12B 108.3
C14 C13 O2 115.2(15)
C14 C13 H13A 122.4
O2 C13 H13A 122.4
C13 C14 O3 127.7(17)
C13 C14 H14A 116.2
O3 C14 H14A 116.2
C16 C15 O3 135.5(14)
C16 C15 H15A 112.3
O3 C15 H15A 112.3
C15 C16 O4 116.5(13)
O4 C17 C18 108.1(7)
O4 C17 H17A 110.1
C18 C17 H17A 110.1
O4 C17 H17B 110.1
C18 C17 H17B 110.1
H17A C17 H17B 108.4
O5 C18 C17 106.7(7)
O5 C18 H18A 110.4
C17 C18 H18A 110.4
O5 C18 H18B 110.4
C17 C18 H18B 110.4
H18A C18 H18B 108.6
O10 C19 C20 109.8(8)
O10 C19 H19A 109.7
C20 C19 H19A 109.7
O10 C19 H19B 109.7
C20 C19 H19B 109.7
H19A C19 H19B 108.2
O9 C20 C19 110.6(8)
O9 C20 H20A 109.5
C19 C20 H20A 109.5
O9 C20 H20B 109.5
C19 C20 H20B 109.5
H20A C20 H20B 108.1
O9 C21 C22 124.6(16)
C21 C22 O8 118.1(14)
C21 C22 H22A 120.9
O8 C22 H22A 120.9
O8 C23 C24 113.9(11)
O8 C23 H23A 108.8
C24 C23 H23A 108.8
O8 C23 H23B 108.8
C24 C23 H23B 108.8
H23A C23 H23B 107.7
O7 C24 C23 112.8(10)
O7 C24 H24A 109.0
C23 C24 H24A 109.0
O7 C24 H24B 109.0
C23 C24 H24B 109.0
H24A C24 H24B 107.8
O7 C25 C26 108.8(8)
O7 C25 H25A 109.9
C26 C25 H25A 109.9
O7 C25 H25B 109.9
C26 C25 H25B 109.9
H25A C25 H25B 108.3
O6 C26 C25 110.7(7)
O6 C26 H26A 109.5
C25 C26 H26A 109.5
O6 C26 H26B 109.5
C25 C26 H26B 109.5
H26A C26 H26B 108.1
C28 C27 C32 118.4(6)
C28 C27 C69 121.5(7)
C32 C27 C69 120.1(7)
C27 C28 C29 122.4(6)
C27 C28 H28A 118.8
C29 C28 H28A 118.8
O5 C29 C30 115.7(6)
O5 C29 C28 124.7(7)
C30 C29 C28 119.6(7)
C29 C30 C31 119.4(6)
C29 C30 C68 121.9(6)
C31 C30 C68 118.7(6)
C30 C31 C32 121.1(7)
C30 C31 H31A 119.4
C32 C31 H31A 119.4
O10 C32 C31 125.1(7)
O10 C32 C27 115.9(6)
C31 C32 C27 118.9(7)
C38 C33 C34 117.2(7)
C38 C33 C69 120.7(8)
C34 C33 C69 122.1(8)
C33 C34 O11 116.3(8)
C33 C34 C35 121.7(8)
O11 C34 C35 122.0(9)
C34 C35 C36 119.8(7)
C34 C35 H35A 120.1
C36 C35 H35A 120.1
C37 C36 C35 120.7(7)
C37 C36 C65 121.6(8)
C35 C36 C65 117.6(9)
O12 C37 C36 116.8(8)
O12 C37 C38 129.0(9)
C36 C37 C38 114.2(9)
C33 C38 C37 126.3(8)
C33 C38 H38A 116.9
C37 C38 H38A 116.9
C40 C39 C44 121.8(7)
C40 C39 C65 117.7(8)
C44 C39 C65 120.3(8)
O13 C40 C39 119.2(7)
O13 C40 C41 122.9(7)
C39 C40 C41 117.9(7)
C42 C41 C40 122.0(7)
C42 C41 H41A 119.0
C40 C41 H41A 119.0
C43 C42 C41 117.9(6)
C43 C42 C66 122.6(7)
C41 C42 C66 119.6(6)
C42 C43 O14 116.7(7)
C42 C43 C44 122.4(7)
O14 C43 C44 120.9(7)
C39 C44 C43 118.0(7)
C39 C44 H44A 121.0
C43 C44 H44A 121.0
O15 C45 C46 118.2(7)
O15 C45 C50 124.4(6)
C46 C45 C50 117.2(7)
C47 C46 C45 120.5(6)
C47 C46 C67 119.1(6)
C45 C46 C67 120.4(7)
C46 C47 C48 120.8(6)
C46 C47 H47A 119.6
C48 C47 H47A 119.6
O16 C48 C49 114.6(6)
O16 C48 C47 124.1(6)
C49 C48 C47 121.2(6)
C48 C49 C50 117.7(6)
C48 C49 C66 123.2(6)
C50 C49 C66 119.2(6)
C49 C50 C45 122.5(6)
C49 C50 H50A 118.8
C45 C50 H50A 118.8
O18 C51 C52 115.0(7)
O18 C51 C56 123.2(7)
C52 C51 C56 121.8(7)
C53 C52 C51 116.6(6)
C53 C52 C67 121.2(7)
C51 C52 C67 122.2(7)
C52 C53 C54 122.5(7)
C52 C53 H53A 118.7
C54 C53 H53A 118.7
O17 C54 C53 125.3(8)
O17 C54 C55 113.3(7)
C53 C54 C55 121.4(6)
C56 C55 C54 115.4(6)
C56 C55 C68 124.2(7)
C54 C55 C68 120.4(7)
C51 C56 C55 122.3(7)
C51 C56 H56A 118.9
C55 C56 H56A 118.9
O11 C57 H57A 109.5
O11 C57 H57B 109.5
H57A C57 H57B 109.5
O11 C57 H57C 109.5
H57A C57 H57C 109.5
H57B C57 H57C 109.5
O12 C58 H58A 109.5
O12 C58 H58B 109.5
H58A C58 H58B 109.5
O12 C58 H58C 109.5
H58A C58 H58C 109.5
H58B C58 H58C 109.5
O13 C59 H59A 109.5
O13 C59 H59B 109.5
H59A C59 H59B 109.5
O13 C59 H59C 109.5
H59A C59 H59C 109.5
H59B C59 H59C 109.5
O14 C60 H60A 109.5
O14 C60 H60B 109.5
H60A C60 H60B 109.5
O14 C60 H60C 109.5
H60A C60 H60C 109.5
H60B C60 H60C 109.5
O15 C61 H61A 109.5
O15 C61 H61B 109.5
H61A C61 H61B 109.5
O15 C61 H61C 109.5
H61A C61 H61C 109.5
H61B C61 H61C 109.5
O16 C62 H62A 109.5
O16 C62 H62B 109.5
H62A C62 H62B 109.5
O16 C62 H62C 109.5
H62A C62 H62C 109.5
H62B C62 H62C 109.5
O17 C63 H63A 109.5
O17 C63 H63B 109.5
H63A C63 H63B 109.5
O17 C63 H63C 109.5
H63A C63 H63C 109.5
H63B C63 H63C 109.5
O18 C64 H64A 109.5
O18 C64 H64B 109.5
H64A C64 H64B 109.5
O18 C64 H64C 109.5
H64A C64 H64C 109.5
H64B C64 H64C 109.5
C36 C65 C39 110.5(5)
C36 C65 H65A 109.6
C39 C65 H65A 109.6
C36 C65 H65B 109.6
C39 C65 H65B 109.6
H65A C65 H65B 108.1
C42 C66 C49 112.8(5)
C42 C66 H66A 109.0
C49 C66 H66A 109.0
C42 C66 H66B 109.0
C49 C66 H66B 109.0
H66A C66 H66B 107.8
C52 C67 C46 110.9(5)
C52 C67 H67A 109.5
C46 C67 H67A 109.5
C52 C67 H67B 109.5
C46 C67 H67B 109.5
H67A C67 H67B 108.0
C55 C68 C30 113.5(4)
C55 C68 H68A 108.9
C30 C68 H68A 108.9
C55 C68 H68B 108.9
C30 C68 H68B 108.9
H68A C68 H68B 107.7
C27 C69 C33 110.8(5)
C27 C69 H69A 109.5
C33 C69 H69A 109.5
C27 C69 H69B 109.5
C33 C69 H69B 109.5
H69A C69 H69B 108.1
C70 N1 C74 111.9(12)
C70 N1 C80 123.4(12)
C74 N1 C80 124.8(12)
C77 N2 C78 120.4(13)
C77 N2 C81 121.0(14)
C78 N2 C81 118.5(14)
N1 C70 C71 128.5(12)
N1 C70 H70A 115.7
C71 C70 H70A 115.7
C70 C71 C72 115.8(11)
C70 C71 H71A 122.1
C72 C71 H71A 122.1
C73 C72 C71 118.6(11)
C73 C72 C75 120.8(11)
C71 C72 C75 120.6(11)
C72 C73 C74 119.9(11)
C72 C73 H73A 120.1
C74 C73 H73A 120.1
C73 C74 N1 125.2(11)
C73 C74 H74A 117.4
N1 C74 H74A 117.4
C76 C75 C79 112.4(11)
C76 C75 C72 122.6(11)
C79 C75 C72 124.8(11)
C75 C76 C77 122.9(11)
C75 C76 H76A 118.5
C77 C76 H76A 118.5
N2 C77 C76 120.4(12)
N2 C77 H77A 119.8
C76 C77 H77A 119.8
C79 C78 N2 120.2(13)
C79 C78 H78A 119.9
N2 C78 H78A 119.9
C78 C79 C75 123.5(12)
C78 C79 H79A 118.2
C75 C79 H79A 118.2
N1 C80 H80A 109.5
N1 C80 H80B 109.5
H80A C80 H80B 109.5
N1 C80 H80C 109.5
H80A C80 H80C 109.5
H80B C80 H80C 109.5
N2 C81 H81A 109.5
N2 C81 H81B 109.5
H81A C81 H81B 109.5
N2 C81 H81C 109.5
H81A C81 H81C 109.5
H81B C81 H81C 109.5
N01 C01 C02 173(2)
C03 C02 C01 112(2)
C02 C03 C05 112(2)
C05 C04 C06 125(3)
C04 C05 C03 116(3)
N02 C06 C04 177.2(19)

loop_
_geom_bond_atom_site_label_1
_geom_bond_atom_site_label_2
_geom_bond_distance
P1 F1 1.325(10)
P1 F6 1.485(7)
P1 F4 1.500(8)
P1 F2 1.506(9)
P1 F5 1.518(6)
P1 F3 1.575(17)
P2 F7 1.467(9)
P2 F12 1.469(9)
P2 F9 1.477(10)
P2 F8 1.481(7)
P2 F10 1.496(11)
P2 F11 1.538(8)
O1 C10 1.368(8)
O1 C11 1.419(8)
O2 C13 1.415(13)
O2 C12 1.424(13)
O3 C14 1.329(14)
O3 C15 1.377(16)
O4 C17 1.383(9)
O4 C16 1.387(12)
O5 C29 1.372(7)
O5 C18 1.425(8)
O6 C5 1.386(8)
O6 C26 1.426(8)
O7 C25 1.407(10)
O7 C24 1.407(10)
O8 C23 1.374(12)
O8 C22 1.431(13)
O9 C21 1.242(17)
O9 C20 1.418(10)
O10 C32 1.340(8)
O10 C19 1.354(9)
O11 C34 1.363(8)
O11 C57 1.373(9)
O12 C37 1.317(9)
O12 C58 1.396(10)
O13 C40 1.367(8)
O13 C59 1.439(10)
O14 C43 1.370(8)
O14 C60 1.395(8)
O15 C45 1.348(7)
O15 C61 1.425(8)
O16 C48 1.354(6)
O16 C62 1.399(9)
O17 C54 1.358(7)
O17 C63 1.402(11)
O18 C51 1.346(7)
O18 C64 1.429(9)
C1 C6 1.388(9)
C1 C10 1.406(9)
C1 C2 1.412(9)
C2 C3 1.370(9)
C2 H2A 0.9300
C3 C4 1.390(9)
C3 H3A 0.9300
C4 C5 1.340(9)
C4 H4A 0.9300
C5 C6 1.405(9)
C6 C7 1.425(9)
C7 C8 1.325(9)
C7 H7A 0.9300
C8 C9 1.418(10)
C8 H8A 0.9300
C9 C10 1.321(10)
C9 H9A 0.9300
C11 C12 1.467(12)
C11 H11A 0.9700
C11 H11B 0.9700
C12 H12A 0.9700
C12 H12B 0.9700
C13 C14 1.195(16)
C13 H13A 0.9300
C14 H14A 0.9300
C15 C16 1.149(18)
C15 H15A 0.9300
C17 C18 1.492(10)
C17 H17A 0.9700
C17 H17B 0.9700
C18 H18A 0.9700
C18 H18B 0.9700
C19 C20 1.442(11)
C19 H19A 0.9700
C19 H19B 0.9700
C20 H20A 0.9700
C20 H20B 0.9700
C21 C22 1.270(16)
C22 H22A 0.9300
C23 C24 1.441(14)
C23 H23A 0.9700
C23 H23B 0.9700
C24 H24A 0.9700
C24 H24B 0.9700
C25 C26 1.476(10)
C25 H25A 0.9700
C25 H25B 0.9700
C26 H26A 0.9700
C26 H26B 0.9700
C27 C28 1.361(8)
C27 C32 1.421(9)
C27 C69 1.499(8)
C28 C29 1.400(8)
C28 H28A 0.9300
C29 C30 1.375(8)
C30 C31 1.384(8)
C30 C68 1.528(7)
C31 C32 1.404(8)
C31 H31A 0.9300
C33 C38 1.355(9)
C33 C34 1.360(9)
C33 C69 1.510(8)
C34 C35 1.376(9)
C35 C36 1.410(10)
C35 H35A 0.9300
C36 C37 1.402(10)
C36 C65 1.536(8)
C37 C38 1.409(10)
C38 H38A 0.9300
C39 C40 1.377(9)
C39 C44 1.377(9)
C39 C65 1.550(8)
C40 C41 1.418(9)
C41 C42 1.381(8)
C41 H41A 0.9300
C42 C43 1.363(8)
C42 C66 1.499(8)
C43 C44 1.417(9)
C44 H44A 0.9300
C45 C46 1.379(8)
C45 C50 1.436(8)
C46 C47 1.355(8)
C46 C67 1.547(8)
C47 C48 1.409(8)
C47 H47A 0.9300
C48 C49 1.356(8)
C49 C50 1.377(8)
C49 C66 1.500(8)
C50 H50A 0.9300
C51 C52 1.370(8)
C51 C56 1.374(8)
C52 C53 1.356(8)
C52 C67 1.515(8)
C53 C54 1.376(9)
C53 H53A 0.9300
C54 C55 1.391(9)
C55 C56 1.377(8)
C55 C68 1.479(8)
C56 H56A 0.9300
C57 H57A 0.9600
C57 H57B 0.9600
C57 H57C 0.9600
C58 H58A 0.9600
C58 H58B 0.9600
C58 H58C 0.9600
C59 H59A 0.9600
C59 H59B 0.9600
C59 H59C 0.9600
C60 H60A 0.9600
C60 H60B 0.9600
C60 H60C 0.9600
C61 H61A 0.9600
C61 H61B 0.9600
C61 H61C 0.9600
C62 H62A 0.9600
C62 H62B 0.9600
C62 H62C 0.9600
C63 H63A 0.9600
C63 H63B 0.9600
C63 H63C 0.9600
C64 H64A 0.9600
C64 H64B 0.9600
C64 H64C 0.9600
C65 H65A 0.9700
C65 H65B 0.9700
C66 H66A 0.9700
C66 H66B 0.9700
C67 H67A 0.9700
C67 H67B 0.9700
C68 H68A 0.9700
C68 H68B 0.9700
C69 H69A 0.9700
C69 H69B 0.9700
N1 C70 1.335(14)
N1 C74 1.379(13)
N1 C80 1.465(11)
N2 C77 1.291(12)
N2 C78 1.337(13)
N2 C81 1.484(13)
C70 C71 1.386(13)
C70 H70A 0.9300
C71 C72 1.416(12)
C71 H71A 0.9300
C72 C73 1.358(12)
C72 C75 1.475(11)
C73 C74 1.370(13)
C73 H73A 0.9300
C74 H74A 0.9300
C75 C76 1.370(12)
C75 C79 1.405(12)
C76 C77 1.375(14)
C76 H76A 0.9300
C77 H77A 0.9300
C78 C79 1.325(13)
C78 H78A 0.9300
C79 H79A 0.9300
C80 H80A 0.9600
C80 H80B 0.9600
C80 H80C 0.9600
C81 H81A 0.9600
C81 H81B 0.9600
C81 H81C 0.9600
N01 C01 1.03(2)
N02 C06 1.09(2)
C01 C02 1.67(2)
C02 C03 1.11(2)
C03 C05 1.58(3)
C04 C05 1.02(3)
C04 C06 1.52(2)

loop_
_geom_torsion_atom_site_label_1
_geom_torsion_atom_site_label_2
_geom_torsion_atom_site_label_3
_geom_torsion_atom_site_label_4
_geom_torsion
C6 C1 C2 C3 3.6(10)
C10 C1 C2 C3 -178.4(6)
C1 C2 C3 C4 -1.9(10)
C2 C3 C4 C5 -0.4(10)
C3 C4 C5 O6 -177.8(6)
C3 C4 C5 C6 1.0(10)
C26 O6 C5 C4 -12.1(9)
C26 O6 C5 C6 169.1(6)
C10 C1 C6 C5 179.0(6)
C2 C1 C6 C5 -3.0(9)
C10 C1 C6 C7 1.7(9)
C2 C1 C6 C7 179.8(5)
C4 C5 C6 C1 0.8(9)
O6 C5 C6 C1 179.7(5)
C4 C5 C6 C7 178.0(6)
O6 C5 C6 C7 -3.2(9)
C1 C6 C7 C8 -0.5(9)
C5 C6 C7 C8 -177.6(6)
C6 C7 C8 C9 -0.5(10)
C7 C8 C9 C10 0.2(10)
C8 C9 C10 O1 178.3(6)
C8 C9 C10 C1 1.1(10)
C11 O1 C10 C9 2.4(10)
C11 O1 C10 C1 179.7(6)
C6 C1 C10 C9 -2.0(10)
C2 C1 C10 C9 180.0(6)
C6 C1 C10 O1 -179.5(6)
C2 C1 C10 O1 2.5(9)
C10 O1 C11 C12 -177.3(8)
C13 O2 C12 C11 -156.2(9)
O1 C11 C12 O2 -67.8(10)
C12 O2 C13 C14 160.6(19)
O2 C13 C14 O3 -21(4)
C15 O3 C14 C13 -126(3)
C14 O3 C15 C16 -176(3)
O3 C15 C16 O4 -16(4)
C17 O4 C16 C15 149.2(18)
C16 O4 C17 C18 -172.7(8)
C29 O5 C18 C17 177.7(6)
O4 C17 C18 O5 -71.6(8)
C32 O10 C19 C20 -177.2(7)
C21 O9 C20 C19 177.8(14)
O10 C19 C20 O9 -68.2(9)
C20 O9 C21 C22 -169.0(19)
O9 C21 C22 O8 -33(3)
C23 O8 C22 C21 -175.3(17)
C22 O8 C23 C24 176.4(10)
C25 O7 C24 C23 164.5(10)
O8 C23 C24 O7 62.3(13)
C24 O7 C25 C26 -174.2(7)
C5 O6 C26 C25 -177.2(7)
O7 C25 C26 O6 -79.6(9)
C32 C27 C28 C29 2.0(9)
C69 C27 C28 C29 -175.7(5)
C18 O5 C29 C30 177.3(5)
C18 O5 C29 C28 -4.9(9)
C27 C28 C29 O5 179.8(6)
C27 C28 C29 C30 -2.5(9)
O5 C29 C30 C31 177.4(5)
C28 C29 C30 C31 -0.6(9)
O5 C29 C30 C68 -2.9(8)
C28 C29 C30 C68 179.2(5)
C29 C30 C31 C32 4.0(9)
C68 C30 C31 C32 -175.8(5)
C19 O10 C32 C31 -1.8(10)
C19 O10 C32 C27 179.6(6)
C30 C31 C32 O10 177.1(6)
C30 C31 C32 C27 -4.4(9)
C28 C27 C32 O10 180.0(5)
C69 C27 C32 O10 -2.3(8)
C28 C27 C32 C31 1.4(9)
C69 C27 C32 C31 179.1(5)
C38 C33 C34 O11 179.1(5)
C69 C33 C34 O11 -2.7(9)
C38 C33 C34 C35 0.4(9)
C69 C33 C34 C35 178.7(5)
C57 O11 C34 C33 -173.0(7)
C57 O11 C34 C35 5.6(10)
C33 C34 C35 C36 -1.4(9)
O11 C34 C35 C36 -180.0(5)
C34 C35 C36 C37 2.2(9)
C34 C35 C36 C65 -178.9(5)
C58 O12 C37 C36 -175.8(7)
C58 O12 C37 C38 4.8(11)
C35 C36 C37 O12 178.6(6)
C65 C36 C37 O12 -0.2(9)
C35 C36 C37 C38 -2.0(8)
C65 C36 C37 C38 179.2(5)
C34 C33 C38 C37 -0.3(9)
C69 C33 C38 C37 -178.5(5)
O12 C37 C38 C33 -179.6(7)
C36 C37 C38 C33 1.0(9)
C59 O13 C40 C39 174.9(7)
C59 O13 C40 C41 -7.1(10)
C44 C39 C40 O13 -180.0(6)
C65 C39 C40 O13 -3.9(8)
C44 C39 C40 C41 2.0(9)
C65 C39 C40 C41 178.0(5)
O13 C40 C41 C42 179.3(6)
C39 C40 C41 C42 -2.7(9)
C40 C41 C42 C43 2.3(9)
C40 C41 C42 C66 -177.9(5)
C41 C42 C43 O14 -179.4(5)
C66 C42 C43 O14 0.8(8)
C41 C42 C43 C44 -1.2(9)
C66 C42 C43 C44 179.0(5)
C60 O14 C43 C42 -178.2(6)
C60 O14 C43 C44 3.5(9)
C40 C39 C44 C43 -1.0(9)
C65 C39 C44 C43 -176.9(5)
C42 C43 C44 C39 0.5(9)
O14 C43 C44 C39 178.7(5)
C61 O15 C45 C46 -178.0(6)
C61 O15 C45 C50 -1.8(9)
O15 C45 C46 C47 175.6(5)
C50 C45 C46 C47 -0.9(8)
O15 C45 C46 C67 -5.7(8)
C50 C45 C46 C67 177.8(5)
C45 C46 C47 C48 2.7(9)
C67 C46 C47 C48 -176.1(5)
C62 O16 C48 C49 179.3(7)
C62 O16 C48 C47 -0.3(10)
C46 C47 C48 O16 177.0(5)
C46 C47 C48 C49 -2.5(9)
O16 C48 C49 C50 -179.1(5)
C47 C48 C49 C50 0.5(8)
O16 C48 C49 C66 -0.6(8)
C47 C48 C49 C66 179.0(5)
C48 C49 C50 C45 1.3(8)
C66 C49 C50 C45 -177.3(5)
O15 C45 C50 C49 -177.4(5)
C46 C45 C50 C49 -1.2(8)
C64 O18 C51 C52 176.5(7)
C64 O18 C51 C56 -4.9(10)
O18 C51 C52 C53 176.6(5)
C56 C51 C52 C53 -2.0(9)
O18 C51 C52 C67 -5.8(9)
C56 C51 C52 C67 175.6(5)
C51 C52 C53 C54 1.6(9)
C67 C52 C53 C54 -176.1(5)
C63 O17 C54 C53 5.7(10)
C63 O17 C54 C55 -175.5(7)
C52 C53 C54 O17 179.3(5)
C52 C53 C54 C55 0.7(9)
O17 C54 C55 C56 178.8(5)
C53 C54 C55 C56 -2.4(8)
O17 C54 C55 C68 0.1(7)
C53 C54 C55 C68 178.9(5)
O18 C51 C56 C55 -178.3(6)
C52 C51 C56 C55 0.2(9)
C54 C55 C56 C51 2.0(8)
C68 C55 C56 C51 -179.4(5)
C37 C36 C65 C39 -90.4(8)
C35 C36 C65 C39 90.8(8)
C40 C39 C65 C36 -88.9(8)
C44 C39 C65 C36 87.2(8)
C43 C42 C66 C49 -96.2(7)
C41 C42 C66 C49 84.0(7)
C48 C49 C66 C42 -90.1(7)
C50 C49 C66 C42 88.4(7)
C53 C52 C67 C46 82.1(7)
C51 C52 C67 C46 -95.4(7)
C47 C46 C67 C52 93.0(7)
C45 C46 C67 C52 -85.8(7)
C56 C55 C68 C30 94.1(7)
C54 C55 C68 C30 -87.3(7)
C29 C30 C68 C55 -87.1(7)
C31 C30 C68 C55 92.6(7)
C28 C27 C69 C33 87.0(8)
C32 C27 C69 C33 -90.6(8)
C38 C33 C69 C27 95.4(8)
C34 C33 C69 C27 -82.8(8)
C74 N1 C70 C71 3.6(15)
C80 N1 C70 C71 -175.4(10)
N1 C70 C71 C72 -0.9(16)
C70 C71 C72 C73 -2.6(12)
C70 C71 C72 C75 175.8(8)
C71 C72 C73 C74 3.1(13)
C75 C72 C73 C74 -175.3(8)
C72 C73 C74 N1 -0.1(16)
C70 N1 C74 C73 -3.1(14)
C80 N1 C74 C73 175.9(10)
C73 C72 C75 C76 169.9(8)
C71 C72 C75 C76 -8.5(11)
C73 C72 C75 C79 -6.2(12)
C71 C72 C75 C79 175.4(8)
C79 C75 C76 C77 -0.8(14)
C72 C75 C76 C77 -177.4(9)
C78 N2 C77 C76 -5.1(16)
C81 N2 C77 C76 177.6(9)
C75 C76 C77 N2 3.7(17)
C77 N2 C78 C79 3.8(16)
C81 N2 C78 C79 -178.9(10)
N2 C78 C79 C75 -0.9(18)
C76 C75 C79 C78 -0.5(14)
C72 C75 C79 C78 176.0(10)
N01 C01 C02 C03 -84(18)
C01 C02 C03 C05 -174.4(15)
C06 C04 C05 C03 -176.7(15)
C02 C03 C05 C04 -162(3)
C05 C04 C06 N02 -99(42)
